data_4133058
loop_
_publ_author_name
'Hua, Xiu-Ni'
'Liao, Wei-Qiang'
'Tang, Yuan-Yuan'
'Li, Peng-Fei'
'Shi, Ping-Ping'
'Zhao, Dewei'
'Xiong, Ren-Gen'

_publ_section_title
;
 A Room-Temperature Hybrid Lead Iodide Perovskite Ferroelectric.
;
_journal_issue 38
_journal_name_full 'Journal of the American Chemical Society'
_journal_page_first 12296
_journal_page_last 12302
_journal_paper_doi 10.1021/jacs.8b08286
_journal_volume 140
_journal_year 2018
_chemical_formula_moiety '[(ClCH2)(CH3)3N)], PbI3'
_chemical_formula_sum 'C4 H11 Cl I3 N Pb'
_chemical_formula_weight 696.48
_space_group_crystal_system hexagonal
_space_group_IT_number 194
_space_group_name_Hall '-P 6c 2c'
_space_group_name_H-M_alt 'P 63/m m c'
_atom_sites_solution_hydrogens difmap
_audit_creation_method SHELXL-2014/7
_cell_angle_alpha 90
_cell_angle_beta 90
_cell_angle_gamma 120
_cell_formula_units_Z 2
_cell_length_a 10.0295(4)
_cell_length_b 10.0295(4)
_cell_length_c 8.0329(4)
_cell_measurement_reflns_used 1475
_cell_measurement_temperature 298(2)
_cell_measurement_theta_max 31.4610
_cell_measurement_theta_min 3.4290
_cell_volume 699.78(5)
_computing_structure_refinement 'SHELXL-2014/7 (Sheldrick, 2014)'
_diffrn_ambient_temperature 298(2)
_diffrn_measured_fraction_theta_full 1.000
_diffrn_measured_fraction_theta_max 0.901
_diffrn_measurement_device_type 'XtaLAB Synergy R, DW system, HyPix'
_diffrn_radiation_type MoK\a
_diffrn_radiation_wavelength 0.71073
_diffrn_reflns_av_R_equivalents 0.0255
_diffrn_reflns_av_unetI/netI 0.0166
_diffrn_reflns_Laue_measured_fraction_full 1.000
_diffrn_reflns_Laue_measured_fraction_max 0.901
_diffrn_reflns_limit_h_max 10
_diffrn_reflns_limit_h_min -13
_diffrn_reflns_limit_k_max 12
_diffrn_reflns_limit_k_min -13
_diffrn_reflns_limit_l_max 10
_diffrn_reflns_limit_l_min -11
_diffrn_reflns_number 3587
_diffrn_reflns_point_group_measured_fraction_full 1.000
_diffrn_reflns_point_group_measured_fraction_max 0.901
_diffrn_reflns_theta_full 25.242
_diffrn_reflns_theta_max 31.433
_diffrn_reflns_theta_min 2.345
_exptl_absorpt_coefficient_mu 18.817
_exptl_absorpt_correction_T_max 0.016
_exptl_absorpt_correction_T_min 0.015
_exptl_absorpt_correction_type multi-scan
_exptl_crystal_colour 'light yellow'
_exptl_crystal_density_diffrn 3.305
_exptl_crystal_description block
_exptl_crystal_F_000 600
_exptl_crystal_size_max 0.24
_exptl_crystal_size_mid 0.22
_exptl_crystal_size_min 0.22
_refine_diff_density_max 1.070
_refine_diff_density_min -0.976
_refine_diff_density_rms 0.112
_refine_ls_extinction_method none
_refine_ls_goodness_of_fit_ref 1.096
_refine_ls_hydrogen_treatment constr
_refine_ls_matrix_type full
_refine_ls_number_parameters 18
_refine_ls_number_reflns 429
_refine_ls_number_restraints 17
_refine_ls_restrained_S_all 1.134
_refine_ls_R_factor_all 0.0541
_refine_ls_R_factor_gt 0.0329
_refine_ls_shift/su_max 0.000
_refine_ls_shift/su_mean 0.000
_refine_ls_structure_factor_coef Fsqd
_refine_ls_weighting_details 'w=1/[\s^2^(Fo^2^)+(0.0727P)^2^+0.3205P] where P=(Fo^2^+2Fc^2^)/3'
_refine_ls_weighting_scheme calc
_refine_ls_wR_factor_gt 0.1158
_refine_ls_wR_factor_ref 0.1270
_reflns_Friedel_coverage 0.000
_reflns_number_gt 290
_reflns_number_total 429
_reflns_threshold_expression 'I > 2\s(I)'
_cod_data_source_file ja8b08286_si_004.cif
_cod_data_source_block 1
_cod_depositor_comments
;
The following automatic conversions were performed:

data item '_exptl_absorpt_correction_type' value 'Multi-scan' was
changed to 'multi-scan' in accordance with the
/home/saulius/struct/COD-crude-data/automatic-downloads/DataCite-retrospective/ACS/depositions/lib/dictionaries/cif_core.dic
dictionary named 'cif_core.dic' version 2.4.2 last updated on
2011-04-26.

Automatic conversion script
Id: cif_fix_values 6909 2019-04-08 15:41:33Z antanas 
;
_cod_original_cell_volume 699.78(7)
_cod_database_code 4133058
_shelx_shelxl_version_number 2014/7
_shelx_space_group_comment
;
The symmetry employed for this shelxl refinement is uniquely defined
by the following loop, which should always be used as a source of
symmetry information in preference to the above space-group names.
They are only intended as comments.
;

loop_
_space_group_symop_operation_xyz
'x, y, z'
'-y, x-y, z'
'-x+y, -x, z'
'-x, -y, z+1/2'
'y, -x+y, z+1/2'
'x-y, x, z+1/2'
'y, x, -z'
'x-y, -y, -z'
'-x, -x+y, -z'
'-y, -x, -z+1/2'
'-x+y, y, -z+1/2'
'x, x-y, -z+1/2'
'-x, -y, -z'
'y, -x+y, -z'
'x-y, x, -z'
'x, y, -z-1/2'
'-y, x-y, -z-1/2'
'-x+y, -x, -z-1/2'
'-y, -x, z'
'-x+y, y, z'
'x, x-y, z'
'y, x, z-1/2'
'x-y, -y, z-1/2'
'-x, -x+y, z-1/2'

loop_
_atom_site_label
_atom_site_type_symbol
_atom_site_fract_x
_atom_site_fract_y
_atom_site_fract_z
_atom_site_U_iso_or_equiv
_atom_site_adp_type
_atom_site_occupancy
_atom_site_site_symmetry_order
_atom_site_calc_flag
_atom_site_refinement_flags_posn
_atom_site_refinement_flags_adp
_atom_site_refinement_flags_occupancy
N1 N 0.6667 0.3333 0.7500 0.185(12) Uani 1 12 d DS TU P
Pb1 Pb 1.0000 0.0000 0.0000 0.0815(4) Uani 1 12 d S T P
I1 I 0.85502(7) 0.14498(7) 0.2500 0.1240(6) Uani 1 4 d S T P
Cl1 Cl 0.6667 0.3333 1.008(3) 0.315(17) Uani 0.5 6 d DS TU P
C1 C 0.817(2) 0.4083(11) 0.856(3) 0.235(12) Uani 0.6667 2 d DS TU P
H1A H 0.8779 0.5164 0.8513 0.282 Uiso 0.6667 1 d R U P
H1B H 0.8779 0.3573 0.8513 0.282 Uiso 0.25 1 d R U P

loop_
_atom_site_aniso_label
_atom_site_aniso_U_11
_atom_site_aniso_U_22
_atom_site_aniso_U_33
_atom_site_aniso_U_23
_atom_site_aniso_U_13
_atom_site_aniso_U_12
N1 0.176(17) 0.176(17) 0.20(3) 0.000 0.000 0.088(8)
Pb1 0.0973(5) 0.0973(5) 0.0499(5) 0.000 0.000 0.0486(3)
I1 0.1583(11) 0.1583(11) 0.0996(9) 0.000 0.000 0.1124(10)
Cl1 0.35(2) 0.35(2) 0.24(3) 0.000 0.000 0.177(12)
C1 0.23(2) 0.241(19) 0.23(3) -0.010(6) -0.020(13) 0.114(10)

loop_
_atom_type_symbol
_atom_type_description
_atom_type_scat_dispersion_real
_atom_type_scat_dispersion_imag
_atom_type_scat_source
C C 0.0033 0.0016 'International Tables Vol C Tables 4.2.6.8 and 6.1.1.4'
H H 0.0000 0.0000 'International Tables Vol C Tables 4.2.6.8 and 6.1.1.4'
N N 0.0061 0.0033 'International Tables Vol C Tables 4.2.6.8 and 6.1.1.4'
Cl Cl 0.1484 0.1585 'International Tables Vol C Tables 4.2.6.8 and 6.1.1.4'
I I -0.4742 1.8119 'International Tables Vol C Tables 4.2.6.8 and 6.1.1.4'
Pb Pb -3.3944 10.1111 'International Tables Vol C Tables 4.2.6.8 and 6.1.1.4'

loop_
_geom_angle_atom_site_label_1
_geom_angle_atom_site_label_2
_geom_angle_atom_site_label_3
_geom_angle
_geom_angle_site_symmetry_1
_geom_angle_site_symmetry_3
C1 N1 C1 130.6(5) . 18_667
C1 N1 C1 92.7(12) . 3_665
C1 N1 C1 66.6(17) 18_667 3_665
C1 N1 C1 66.6(17) . 16_557
C1 N1 C1 92.7(12) 18_667 16_557
C1 N1 C1 130.6(5) 3_665 16_557
C1 N1 C1 130.6(5) . 17_657
C1 N1 C1 92.7(12) 18_667 17_657
C1 N1 C1 130.6(5) 3_665 17_657
C1 N1 C1 92.7(12) 16_557 17_657
C1 N1 C1 92.7(12) . 2_655
C1 N1 C1 130.6(5) 18_667 2_655
C1 N1 C1 92.7(12) 3_665 2_655
C1 N1 C1 130.6(5) 16_557 2_655
C1 N1 C1 66.6(17) 17_657 2_655
C1 N1 Cl1 123.3(9) . 16_557
C1 N1 Cl1 56.7(9) 18_667 16_557
C1 N1 Cl1 123.3(9) 3_665 16_557
C1 N1 Cl1 56.7(9) 16_557 16_557
C1 N1 Cl1 56.7(9) 17_657 16_557
C1 N1 Cl1 123.3(9) 2_655 16_557
C1 N1 Cl1 56.7(9) . .
C1 N1 Cl1 123.3(9) 18_667 .
C1 N1 Cl1 56.7(9) 3_665 .
C1 N1 Cl1 123.3(9) 16_557 .
C1 N1 Cl1 123.3(9) 17_657 .
C1 N1 Cl1 56.7(9) 2_655 .
Cl1 N1 Cl1 180.0 16_557 .
I1 Pb1 I1 180.000(12) 15_545 3_765
I1 Pb1 I1 85.24(2) 15_545 14_665
I1 Pb1 I1 94.76(2) 3_765 14_665
I1 Pb1 I1 94.76(2) 15_545 2_645
I1 Pb1 I1 85.24(2) 3_765 2_645
I1 Pb1 I1 180.00(4) 14_665 2_645
I1 Pb1 I1 94.76(2) 15_545 .
I1 Pb1 I1 85.24(2) 3_765 .
I1 Pb1 I1 94.76(2) 14_665 .
I1 Pb1 I1 85.24(2) 2_645 .
I1 Pb1 I1 85.24(2) 15_545 13_755
I1 Pb1 I1 94.76(2) 3_765 13_755
I1 Pb1 I1 85.24(2) 14_665 13_755
I1 Pb1 I1 94.76(2) 2_645 13_755
I1 Pb1 I1 180.0 . 13_755
Pb1 I1 Pb1 77.14(3) 4_755 .
C1 Cl1 C1 78.6(13) 3_665 2_655
C1 Cl1 C1 78.6(13) 3_665 .
C1 Cl1 C1 78.6(13) 2_655 .
C1 Cl1 N1 47.0(8) 3_665 .
C1 Cl1 N1 47.0(8) 2_655 .
C1 Cl1 N1 47.0(8) . .
N1 C1 C1 56.7(9) . 16_557
N1 C1 Cl1 76.3(14) . .
C1 C1 Cl1 133.0(9) 16_557 .

loop_
_geom_bond_atom_site_label_1
_geom_bond_atom_site_label_2
_geom_bond_distance
_geom_bond_site_symmetry_2
N1 C1 1.558(17) .
N1 C1 1.558(17) 18_667
N1 C1 1.558(17) 3_665
N1 C1 1.558(17) 16_557
N1 C1 1.558(17) 17_657
N1 C1 1.558(17) 2_655
N1 Cl1 2.07(3) 16_557
N1 Cl1 2.07(3) .
Pb1 I1 3.2211(9) 15_545
Pb1 I1 3.2211(9) 3_765
Pb1 I1 3.2211(9) 14_665
Pb1 I1 3.2211(9) 2_645
Pb1 I1 3.2212(9) .
Pb1 I1 3.2212(9) 13_755
I1 Pb1 3.2212(9) 4_755
Cl1 C1 1.780(18) 3_665
Cl1 C1 1.780(18) 2_655
Cl1 C1 1.780(18) .
C1 C1 1.71(4) 16_557
